data_7004046
loop_
_publ_author_name
'Pandarus, Valerica'
'Castonguay, Annie'
'Zargarian, Davit'

_publ_section_title
;
 Ni(ii) complexes featuring non-metallated pincer-type ligands
;
_journal_issue 35
_journal_name_full 'Dalton Transactions'
_journal_page_first 4756
_journal_page_last 4761
_journal_paper_doi 10.1039/b802222d
_journal_year 2008
_chemical_compound_source 'Synthesized by the authors. See text'
_chemical_formula_moiety 'C16 H35 Cl5 Ni O2 P2'
_chemical_formula_sum 'C16 H35 Cl5 Ni O2 P2'
_chemical_formula_weight 557.34
_chemical_name_systematic
;
?
;
_space_group_IT_number 2
_symmetry_cell_setting triclinic
_symmetry_space_group_name_Hall '-P 1'
_symmetry_space_group_name_H-M 'P -1'
_atom_sites_solution_hydrogens geom
_atom_sites_solution_primary direct
_atom_sites_solution_secondary difmap
_audit_creation_method SHELXL-97
_cell_angle_alpha 84.015(1)
_cell_angle_beta 89.825(1)
_cell_angle_gamma 78.503(1)
_cell_formula_units_Z 2
_cell_length_a 9.1194(1)
_cell_length_b 9.1531(1)
_cell_length_c 15.4973(2)
_cell_measurement_reflns_used 6420
_cell_measurement_temperature 100(2)
_cell_measurement_theta_max 72.77
_cell_measurement_theta_min 2.87
_cell_volume 1260.50(3)
_computing_cell_refinement 'SMART (Bruker, 1999)'
_computing_data_collection 'SMART (Bruker, 1999)'
_computing_data_reduction 'SAINT (Bruker, 1999)'
_computing_molecular_graphics 'SHELXTL (Bruker, 1997)'
_computing_publication_material 'UdMX (local program)'
_computing_structure_refinement 'SHELXL97 (Sheldrick, 1997)'
_computing_structure_solution 'SHELXS97 (Sheldrick, 1997)'
_diffrn_ambient_temperature 100(2)
_diffrn_detector_area_resol_mean 5.5
_diffrn_measured_fraction_theta_full 0.954
_diffrn_measured_fraction_theta_max 0.954
_diffrn_measurement_device_type 'Bruker Smart 2000'
_diffrn_measurement_method \w
_diffrn_radiation_monochromator graphite
_diffrn_radiation_source 'Sealed Tube'
_diffrn_radiation_type CuK\a
_diffrn_radiation_wavelength 1.54178
_diffrn_reflns_av_R_equivalents 0.046
_diffrn_reflns_av_sigmaI/netI 0.0555
_diffrn_reflns_limit_h_max 11
_diffrn_reflns_limit_h_min -11
_diffrn_reflns_limit_k_max 11
_diffrn_reflns_limit_k_min -11
_diffrn_reflns_limit_l_max 18
_diffrn_reflns_limit_l_min -19
_diffrn_reflns_number 15186
_diffrn_reflns_theta_full 72.93
_diffrn_reflns_theta_max 72.93
_diffrn_reflns_theta_min 2.87
_diffrn_standards_decay_% -0.03
_diffrn_standards_number 117
_exptl_absorpt_coefficient_mu 7.265
_exptl_absorpt_correction_T_max 0.6400
_exptl_absorpt_correction_T_min 0.2400
_exptl_absorpt_correction_type multi-scan
_exptl_absorpt_process_details 'Sadabs (Sheldrick,1996)'
_exptl_crystal_colour orange
_exptl_crystal_density_diffrn 1.468
_exptl_crystal_density_method 'not measured'
_exptl_crystal_description block
_exptl_crystal_F_000 580
_exptl_crystal_size_max 0.46
_exptl_crystal_size_mid 0.23
_exptl_crystal_size_min 0.15
_refine_diff_density_max 1.240
_refine_diff_density_min -0.710
_refine_diff_density_rms 0.167
_refine_ls_extinction_method none
_refine_ls_goodness_of_fit_ref 1.120
_refine_ls_hydrogen_treatment constr
_refine_ls_matrix_type full
_refine_ls_number_parameters 243
_refine_ls_number_reflns 4796
_refine_ls_number_restraints 0
_refine_ls_restrained_S_all 1.120
_refine_ls_R_factor_all 0.0602
_refine_ls_R_factor_gt 0.0536
_refine_ls_shift/su_max 0.000
_refine_ls_shift/su_mean 0.000
_refine_ls_structure_factor_coef Fsqd
_refine_ls_weighting_details 'calc w=1/[\s^2^(Fo^2^)+(0.1223P)^2^+0.7689P] where P=(Fo^2^+2Fc^2^)/3'
_refine_ls_weighting_scheme calc
_refine_ls_wR_factor_gt 0.1570
_refine_ls_wR_factor_ref 0.1782
_reflns_number_gt 4372
_reflns_number_total 4796
_reflns_threshold_expression I>2\s(I)
_cod_data_source_file b802222d.txt
_cod_data_source_block valer3
_cod_depositor_comments
;
The following automatic conversions were performed:
'_symmetry_cell_setting' value 'Triclinic' changed to 'triclinic'
according to '/home/saulius/struct/CIF-dictionaries/cif_core.dic'
dictionary named 'cif_core.dic' version 2.4.1 from
2010-06-29.

'_geom_angle_publ_flag' value 'Y' changed to 'y' according to
'/home/saulius/struct/CIF-dictionaries/cif_core.dic' dictionary named
'cif_core.dic' version 2.4.1 from 2010-06-29 (38
times).

'_geom_bond_publ_flag' value 'Y' changed to 'y' according to
'/home/saulius/struct/CIF-dictionaries/cif_core.dic' dictionary named
'cif_core.dic' version 2.4.1 from 2010-06-29 (25
times).

'_geom_torsion_publ_flag' value 'Y' changed to 'y' according to
'/home/saulius/struct/CIF-dictionaries/cif_core.dic' dictionary named
'cif_core.dic' version 2.4.1 from 2010-06-29 (46 times).

Automatic conversion script
Id: cif_fix_enum 1527 2010-12-29 10:47:43Z saulius 
;
_cod_original_sg_symbol_H-M P-1
_cod_database_code 7004046

loop_
_symmetry_equiv_pos_as_xyz
'x, y, z'
'-x, -y, -z'

loop_
_atom_site_label
_atom_site_type_symbol
_atom_site_fract_x
_atom_site_fract_y
_atom_site_fract_z
_atom_site_U_iso_or_equiv
_atom_site_adp_type
_atom_site_occupancy
_atom_site_symmetry_multiplicity
_atom_site_calc_flag
_atom_site_refinement_flags
_atom_site_disorder_assembly
_atom_site_disorder_group
Ni1 Ni 0.94464(5) 0.82705(5) 0.26310(3) 0.01231(19) Uani 1 1 d . . .
Cl3 Cl 0.47770(10) 0.40432(10) 0.30499(6) 0.0338(3) Uani 1 1 d . . .
Cl4 Cl 0.20130(9) 0.37179(10) 0.22644(7) 0.0360(3) Uani 1 1 d . . .
Cl5 Cl 0.41382(11) 0.50771(11) 0.12452(6) 0.0390(3) Uani 1 1 d . . .
Cl1 Cl 1.11971(7) 0.73383(8) 0.36491(4) 0.0185(2) Uani 1 1 d . . .
Cl2 Cl 1.12084(7) 0.82495(8) 0.16432(5) 0.0185(2) Uani 1 1 d . . .
P1 P 0.79302(7) 0.81506(8) 0.37239(4) 0.0128(2) Uani 1 1 d . . .
P2 P 0.80381(7) 0.92023(8) 0.14888(4) 0.0121(2) Uani 1 1 d . . .
O1 O 0.6146(2) 0.8784(2) 0.36551(13) 0.0169(4) Uani 1 1 d . . .
O2 O 0.6234(2) 0.9518(2) 0.15103(13) 0.0167(4) Uani 1 1 d . . .
C16 C 0.3352(4) 0.4860(4) 0.2274(2) 0.0214(6) Uani 1 1 d . . .
H16 H 0.2855 0.5868 0.2435 0.026 Uiso 1 1 calc R . .
C1 C 0.5122(3) 0.8322(4) 0.3079(2) 0.0192(6) Uani 1 1 d . . .
H1A H 0.4413 0.7812 0.3418 0.023 Uiso 1 1 calc R . .
H1B H 0.5681 0.7617 0.2694 0.023 Uiso 1 1 calc R . .
C2 C 0.4285(3) 0.9709(4) 0.2549(2) 0.0202(6) Uani 1 1 d . . .
H2A H 0.3681 1.0378 0.2937 0.024 Uiso 1 1 calc R . .
H2B H 0.3593 0.9424 0.2135 0.024 Uiso 1 1 calc R . .
C3 C 0.5358(3) 1.0537(4) 0.20539(19) 0.0173(6) Uani 1 1 d . . .
H3A H 0.4796 1.1428 0.1694 0.021 Uiso 1 1 calc R . .
H3B H 0.6020 1.0875 0.2463 0.021 Uiso 1 1 calc R . .
C4 C 0.8144(3) 0.6201(3) 0.4254(2) 0.0197(6) Uani 1 1 d . . .
H4 H 0.8975 0.6052 0.4694 0.024 Uiso 1 1 calc R . .
C5 C 0.8327(3) 0.9361(3) 0.45351(19) 0.0177(6) Uani 1 1 d . . .
H5 H 0.9434 0.9127 0.4642 0.021 Uiso 1 1 calc R . .
C6 C 0.8264(3) 0.7878(4) 0.06542(19) 0.0188(6) Uani 1 1 d . . .
H6 H 0.9328 0.7736 0.0465 0.023 Uiso 1 1 calc R . .
C7 C 0.8525(3) 1.0981(3) 0.1001(2) 0.0174(6) Uani 1 1 d . . .
H7 H 0.9365 1.0704 0.0595 0.021 Uiso 1 1 calc R . .
C8 C 0.8607(4) 0.5035(4) 0.3615(3) 0.0299(8) Uani 1 1 d . . .
H8A H 0.8795 0.4028 0.3930 0.045 Uiso 1 1 calc R . .
H8B H 0.9521 0.5208 0.3323 0.045 Uiso 1 1 calc R . .
H8C H 0.7804 0.5121 0.3183 0.045 Uiso 1 1 calc R . .
C9 C 0.6746(4) 0.5918(4) 0.4745(2) 0.0258(7) Uani 1 1 d . . .
H9A H 0.6996 0.4973 0.5123 0.039 Uiso 1 1 calc R . .
H9B H 0.5960 0.5858 0.4328 0.039 Uiso 1 1 calc R . .
H9C H 0.6390 0.6743 0.5097 0.039 Uiso 1 1 calc R . .
C10 C 0.7596(4) 0.9108(4) 0.5413(2) 0.0293(8) Uani 1 1 d . . .
H10A H 0.7802 0.9841 0.5791 0.044 Uiso 1 1 calc R . .
H10B H 0.8005 0.8092 0.5683 0.044 Uiso 1 1 calc R . .
H10C H 0.6512 0.9230 0.5328 0.044 Uiso 1 1 calc R . .
C11 C 0.7910(5) 1.0995(4) 0.4163(2) 0.0306(8) Uani 1 1 d . . .
H11A H 0.6826 1.1271 0.4056 0.046 Uiso 1 1 calc R . .
H11B H 0.8432 1.1139 0.3617 0.046 Uiso 1 1 calc R . .
H11C H 0.8202 1.1629 0.4578 0.046 Uiso 1 1 calc R . .
C12 C 0.8016(5) 0.6361(4) 0.1061(2) 0.0359(9) Uani 1 1 d . . .
H12A H 0.7019 0.6480 0.1315 0.054 Uiso 1 1 calc R . .
H12B H 0.8776 0.5959 0.1517 0.054 Uiso 1 1 calc R . .
H12C H 0.8093 0.5667 0.0615 0.054 Uiso 1 1 calc R . .
C13 C 0.7276(4) 0.8436(4) -0.0154(2) 0.0292(8) Uani 1 1 d . . .
H13A H 0.7360 0.7633 -0.0534 0.044 Uiso 1 1 calc R . .
H13B H 0.7603 0.9301 -0.0465 0.044 Uiso 1 1 calc R . .
H13C H 0.6233 0.8733 0.0017 0.044 Uiso 1 1 calc R . .
C14 C 0.9097(4) 1.1848(4) 0.1680(2) 0.0276(7) Uani 1 1 d . . .
H14A H 0.9400 1.2741 0.1389 0.041 Uiso 1 1 calc R . .
H14B H 0.9958 1.1206 0.1996 0.041 Uiso 1 1 calc R . .
H14C H 0.8299 1.2151 0.2088 0.041 Uiso 1 1 calc R . .
C15 C 0.7243(4) 1.2010(4) 0.0464(2) 0.0236(7) Uani 1 1 d . . .
H15A H 0.6474 1.2460 0.0853 0.035 Uiso 1 1 calc R . .
H15B H 0.6806 1.1424 0.0076 0.035 Uiso 1 1 calc R . .
H15C H 0.7631 1.2804 0.0118 0.035 Uiso 1 1 calc R . .

loop_
_atom_site_aniso_label
_atom_site_aniso_U_11
_atom_site_aniso_U_22
_atom_site_aniso_U_33
_atom_site_aniso_U_23
_atom_site_aniso_U_13
_atom_site_aniso_U_12
Ni1 0.0055(3) 0.0184(3) 0.0121(3) -0.0043(2) -0.0028(2) 0.0013(2)
Cl3 0.0316(5) 0.0360(5) 0.0289(5) -0.0106(4) -0.0174(4) 0.0090(4)
Cl4 0.0189(4) 0.0383(5) 0.0539(6) -0.0224(4) 0.0038(4) -0.0042(3)
Cl5 0.0371(5) 0.0421(5) 0.0273(5) 0.0048(4) 0.0105(4) 0.0131(4)
Cl1 0.0087(3) 0.0276(4) 0.0171(4) -0.0056(3) -0.0059(2) 0.0031(3)
Cl2 0.0079(3) 0.0274(4) 0.0175(4) -0.0012(3) 0.0005(2) 0.0021(3)
P1 0.0082(4) 0.0179(4) 0.0112(4) -0.0030(3) -0.0030(3) 0.0007(3)
P2 0.0065(4) 0.0175(4) 0.0111(4) -0.0043(3) -0.0024(2) 0.0017(3)
O1 0.0081(10) 0.0268(11) 0.0149(10) -0.0052(9) -0.0027(7) 0.0000(8)
O2 0.0078(10) 0.0270(11) 0.0149(10) -0.0095(9) -0.0026(7) 0.0015(8)
C16 0.0170(15) 0.0251(15) 0.0198(15) -0.0071(13) -0.0041(11) 0.0038(12)
C1 0.0110(13) 0.0303(16) 0.0179(14) -0.0033(13) -0.0020(11) -0.0073(11)
C2 0.0076(13) 0.0355(17) 0.0158(14) -0.0055(13) -0.0024(10) 0.0009(12)
C3 0.0098(13) 0.0253(15) 0.0134(13) -0.0052(12) -0.0019(10) 0.0063(11)
C4 0.0179(15) 0.0180(14) 0.0209(15) 0.0013(13) -0.0042(11) 0.0000(11)
C5 0.0134(14) 0.0247(15) 0.0150(14) -0.0075(12) -0.0051(10) -0.0008(11)
C6 0.0168(14) 0.0244(15) 0.0142(13) -0.0103(12) -0.0026(11) 0.0023(11)
C7 0.0123(14) 0.0203(14) 0.0183(14) -0.0026(12) -0.0014(10) 0.0006(11)
C8 0.0255(18) 0.0219(16) 0.043(2) -0.0101(16) 0.0062(15) -0.0039(13)
C9 0.0224(17) 0.0320(17) 0.0225(16) 0.0002(14) -0.0007(13) -0.0059(13)
C10 0.0338(19) 0.041(2) 0.0152(15) -0.0101(15) 0.0020(13) -0.0089(15)
C11 0.048(2) 0.0220(16) 0.0217(17) -0.0056(14) -0.0130(15) -0.0035(15)
C12 0.058(3) 0.0243(17) 0.0274(19) -0.0095(16) -0.0023(17) -0.0108(17)
C13 0.0267(18) 0.042(2) 0.0185(16) -0.0157(15) -0.0075(13) 0.0011(14)
C14 0.0298(18) 0.0240(16) 0.0307(18) -0.0075(15) -0.0052(14) -0.0073(13)
C15 0.0229(16) 0.0217(15) 0.0204(16) 0.0022(13) -0.0007(12) 0.0070(12)

loop_
_atom_type_symbol
_atom_type_description
_atom_type_scat_dispersion_real
_atom_type_scat_dispersion_imag
_atom_type_scat_source
C C 0.0181 0.0091 'International Tables Vol C Tables 4.2.6.8 and 6.1.1.4'
H H 0.0000 0.0000 'International Tables Vol C Tables 4.2.6.8 and 6.1.1.4'
O O 0.0492 0.0322 'International Tables Vol C Tables 4.2.6.8 and 6.1.1.4'
P P 0.2955 0.4335 'International Tables Vol C Tables 4.2.6.8 and 6.1.1.4'
Cl Cl 0.3639 0.7018 'International Tables Vol C Tables 4.2.6.8 and 6.1.1.4'
Ni Ni -3.0029 0.5091 'International Tables Vol C Tables 4.2.6.8 and 6.1.1.4'

loop_
_geom_angle_atom_site_label_1
_geom_angle_atom_site_label_2
_geom_angle_atom_site_label_3
_geom_angle_site_symmetry_1
_geom_angle_site_symmetry_2
_geom_angle_site_symmetry_3
_geom_angle
_geom_angle_publ_flag
P2 NI1 P1 . . . 106.40(3) y
P2 NI1 CL2 . . . 80.81(3) y
P1 NI1 CL2 . . . 172.77(3) y
P2 NI1 CL1 . . . 170.54(4) y
P1 NI1 CL1 . . . 83.03(3) y
CL2 NI1 CL1 . . . 89.76(3) y
O1 P1 C5 . . . 96.57(12) y
O1 P1 C4 . . . 104.91(13) y
C5 P1 C4 . . . 108.66(14) y
O1 P1 NI1 . . . 123.98(8) y
C5 P1 NI1 . . . 109.89(10) y
C4 P1 NI1 . . . 111.31(10) y
O2 P2 C6 . . . 96.94(12) y
O2 P2 C7 . . . 105.61(13) y
C6 P2 C7 . . . 108.20(14) y
O2 P2 NI1 . . . 122.71(8) y
C6 P2 NI1 . . . 111.04(10) y
C7 P2 NI1 . . . 110.92(10) y
C1 O1 P1 . . . 125.48(19) y
C3 O2 P2 . . . 123.48(18) y
CL5 C16 CL4 . . . 110.41(17) y
CL5 C16 CL3 . . . 109.66(18) y
CL4 C16 CL3 . . . 109.63(19) y
CL5 C16 H16 . . . 109 ?
CL4 C16 H16 . . . 109 ?
CL3 C16 H16 . . . 109 ?
O1 C1 C2 . . . 107.7(2) y
O1 C1 H1A . . . 110.2 ?
C2 C1 H1A . . . 110.2 ?
O1 C1 H1B . . . 110.2 ?
C2 C1 H1B . . . 110.2 ?
H1A C1 H1B . . . 108.5 ?
C1 C2 C3 . . . 110.8(2) y
C1 C2 H2A . . . 109.5 ?
C3 C2 H2A . . . 109.5 ?
C1 C2 H2B . . . 109.5 ?
C3 C2 H2B . . . 109.5 ?
H2A C2 H2B . . . 108.1 ?
O2 C3 C2 . . . 107.7(3) y
O2 C3 H3A . . . 110.2 ?
C2 C3 H3A . . . 110.2 ?
O2 C3 H3B . . . 110.2 ?
C2 C3 H3B . . . 110.2 ?
H3A C3 H3B . . . 108.5 ?
C8 C4 C9 . . . 110.4(3) y
C8 C4 P1 . . . 112.2(2) y
C9 C4 P1 . . . 113.0(2) y
C8 C4 H4 . . . 106.9 ?
C9 C4 H4 . . . 106.9 ?
P1 C4 H4 . . . 106.9 ?
C11 C5 C10 . . . 111.0(3) y
C11 C5 P1 . . . 109.8(2) y
C10 C5 P1 . . . 114.7(2) y
C11 C5 H5 . . . 107 ?
C10 C5 H5 . . . 107 ?
P1 C5 H5 . . . 107 ?
C12 C6 C13 . . . 111.6(3) y
C12 C6 P2 . . . 109.2(2) y
C13 C6 P2 . . . 114.0(2) y
C12 C6 H6 . . . 107.2 ?
C13 C6 H6 . . . 107.2 ?
P2 C6 H6 . . . 107.2 ?
C15 C7 C14 . . . 109.8(3) y
C15 C7 P2 . . . 113.5(2) y
C14 C7 P2 . . . 112.4(2) y
C15 C7 H7 . . . 106.9 ?
C14 C7 H7 . . . 106.9 ?
P2 C7 H7 . . . 106.9 ?
C4 C8 H8A . . . 109.5 ?
C4 C8 H8B . . . 109.5 ?
H8A C8 H8B . . . 109.5 ?
C4 C8 H8C . . . 109.5 ?
H8A C8 H8C . . . 109.5 ?
H8B C8 H8C . . . 109.5 ?
C4 C9 H9A . . . 109.5 ?
C4 C9 H9B . . . 109.5 ?
H9A C9 H9B . . . 109.5 ?
C4 C9 H9C . . . 109.5 ?
H9A C9 H9C . . . 109.5 ?
H9B C9 H9C . . . 109.5 ?
C5 C10 H10A . . . 109.5 ?
C5 C10 H10B . . . 109.5 ?
H10A C10 H10B . . . 109.5 ?
C5 C10 H10C . . . 109.5 ?
H10A C10 H10C . . . 109.5 ?
H10B C10 H10C . . . 109.5 ?
C5 C11 H11A . . . 109.5 ?
C5 C11 H11B . . . 109.5 ?
H11A C11 H11B . . . 109.5 ?
C5 C11 H11C . . . 109.5 ?
H11A C11 H11C . . . 109.5 ?
H11B C11 H11C . . . 109.5 ?
C6 C12 H12A . . . 109.5 ?
C6 C12 H12B . . . 109.5 ?
H12A C12 H12B . . . 109.5 ?
C6 C12 H12C . . . 109.5 ?
H12A C12 H12C . . . 109.5 ?
H12B C12 H12C . . . 109.5 ?
C6 C13 H13A . . . 109.5 ?
C6 C13 H13B . . . 109.5 ?
H13A C13 H13B . . . 109.5 ?
C6 C13 H13C . . . 109.5 ?
H13A C13 H13C . . . 109.5 ?
H13B C13 H13C . . . 109.5 ?
C7 C14 H14A . . . 109.5 ?
C7 C14 H14B . . . 109.5 ?
H14A C14 H14B . . . 109.5 ?
C7 C14 H14C . . . 109.5 ?
H14A C14 H14C . . . 109.5 ?
H14B C14 H14C . . . 109.5 ?
C7 C15 H15A . . . 109.5 ?
C7 C15 H15B . . . 109.5 ?
H15A C15 H15B . . . 109.5 ?
C7 C15 H15C . . . 109.5 ?
H15A C15 H15C . . . 109.5 ?
H15B C15 H15C . . . 109.5 ?

loop_
_geom_bond_atom_site_label_1
_geom_bond_atom_site_label_2
_geom_bond_site_symmetry_1
_geom_bond_site_symmetry_2
_geom_bond_distance
_geom_bond_publ_flag
Ni1 P2 . . 2.1846(8) y
Ni1 P1 . . 2.1909(8) y
Ni1 Cl2 . . 2.2146(8) y
Ni1 Cl1 . . 2.2267(8) y
Cl3 C16 . . 1.769(3) y
Cl4 C16 . . 1.760(4) y
Cl5 C16 . . 1.755(3) y
P1 O1 . . 1.615(2) y
P1 C5 . . 1.841(3) y
P1 C4 . . 1.858(3) y
P2 O2 . . 1.614(2) y
P2 C6 . . 1.847(3) y
P2 C7 . . 1.857(3) y
O1 C1 . . 1.445(3) y
O2 C3 . . 1.442(3) y
C16 H16 . . 1 ?
C1 C2 . . 1.507(4) y
C1 H1a . . 0.99 ?
C1 H1b . . 0.99 ?
C2 C3 . . 1.513(4) y
C2 H2a . . 0.99 ?
C2 H2b . . 0.99 ?
C3 H3a . . 0.99 ?
C3 H3b . . 0.99 ?
C4 C8 . . 1.529(5) y
C4 C9 . . 1.535(4) y
C4 H4 . . 1 ?
C5 C11 . . 1.519(5) y
C5 C10 . . 1.530(4) y
C5 H5 . . 1 ?
C6 C12 . . 1.523(5) y
C6 C13 . . 1.527(4) y
C6 H6 . . 1 ?
C7 C15 . . 1.533(4) y
C7 C14 . . 1.534(4) y
C7 H7 . . 1 ?
C8 H8a . . 0.98 ?
C8 H8b . . 0.98 ?
C8 H8c . . 0.98 ?
C9 H9a . . 0.98 ?
C9 H9b . . 0.98 ?
C9 H9c . . 0.98 ?
C10 H10a . . 0.98 ?
C10 H10b . . 0.98 ?
C10 H10c . . 0.98 ?
C11 H11a . . 0.98 ?
C11 H11b . . 0.98 ?
C11 H11c . . 0.98 ?
C12 H12a . . 0.98 ?
C12 H12b . . 0.98 ?
C12 H12c . . 0.98 ?
C13 H13a . . 0.98 ?
C13 H13b . . 0.98 ?
C13 H13c . . 0.98 ?
C14 H14a . . 0.98 ?
C14 H14b . . 0.98 ?
C14 H14c . . 0.98 ?
C15 H15a . . 0.98 ?
C15 H15b . . 0.98 ?
C15 H15c . . 0.98 ?

loop_
_geom_torsion_atom_site_label_1
_geom_torsion_atom_site_label_2
_geom_torsion_atom_site_label_3
_geom_torsion_atom_site_label_4
_geom_torsion_site_symmetry_1
_geom_torsion_site_symmetry_2
_geom_torsion_site_symmetry_3
_geom_torsion_site_symmetry_4
_geom_torsion
_geom_torsion_publ_flag
P2 NI1 P1 O1 . . . . -4.58(11) y
CL1 NI1 P1 O1 . . . . 174.68(10) y
P2 NI1 P1 C5 . . . . -117.58(11) y
CL1 NI1 P1 C5 . . . . 61.68(11) y
P2 NI1 P1 C4 . . . . 122.00(11) y
CL1 NI1 P1 C4 . . . . -58.74(11) y
P1 NI1 P2 O2 . . . . -6.08(11) y
CL2 NI1 P2 O2 . . . . 173.36(10) y
P1 NI1 P2 C6 . . . . -119.71(11) y
CL2 NI1 P2 C6 . . . . 59.73(11) y
P1 NI1 P2 C7 . . . . 119.94(11) y
CL2 NI1 P2 C7 . . . . -60.62(11) y
C5 P1 O1 C1 . . . . 177.5(2) y
C4 P1 O1 C1 . . . . -71.2(3) y
NI1 P1 O1 C1 . . . . 58.1(3) y
C6 P2 O2 C3 . . . . -178.7(2) y
C7 P2 O2 C3 . . . . -67.6(2) y
NI1 P2 O2 C3 . . . . 60.8(2) y
P1 O1 C1 C2 . . . . -124.8(2) y
O1 C1 C2 C3 . . . . 57.5(3) y
P2 O2 C3 C2 . . . . -128.8(2) y
C1 C2 C3 O2 . . . . 58.0(3) y
O1 P1 C4 C8 . . . . 106.0(2) y
C5 P1 C4 C8 . . . . -151.6(2) y
NI1 P1 C4 C8 . . . . -30.4(3) y
O1 P1 C4 C9 . . . . -19.7(3) y
C5 P1 C4 C9 . . . . 82.7(2) y
NI1 P1 C4 C9 . . . . -156.1(2) y
O1 P1 C5 C11 . . . . -62.4(3) y
C4 P1 C5 C11 . . . . -170.6(2) y
NI1 P1 C5 C11 . . . . 67.4(2) y
O1 P1 C5 C10 . . . . 63.4(3) y
C4 P1 C5 C10 . . . . -44.8(3) y
NI1 P1 C5 C10 . . . . -166.8(2) y
O2 P2 C6 C12 . . . . -76.4(3) y
C7 P2 C6 C12 . . . . 174.7(2) y
NI1 P2 C6 C12 . . . . 52.7(3) y
O2 P2 C6 C13 . . . . 49.2(3) y
C7 P2 C6 C13 . . . . -59.8(3) y
NI1 P2 C6 C13 . . . . 178.3(2) y
O2 P2 C7 C15 . . . . -21.1(2) y
C6 P2 C7 C15 . . . . 81.8(2) y
NI1 P2 C7 C15 . . . . -156.13(19) y
O2 P2 C7 C14 . . . . 104.2(2) y
C6 P2 C7 C14 . . . . -152.8(2) y
NI1 P2 C7 C14 . . . . -30.8(2) y
